data_7717117
loop_
_publ_author_name
'Lv, Xiaojuan'
'Qian, Long'
'Tkachenko, Nikolay V.'
'Zhang, Tao'
'Qiu, Fengxian'
'Aratani, Naoki'
'Ikeue, Takahisa'
'Pan, Jianming'
'Xue, Songlin'

_publ_section_title
;
 Copper complexation of rosarin: formation of bis-copper rosarin and
 mono-copper linear tridipyrrin complexes.
;
_journal_issue 41
_journal_name_full 'Dalton transactions (Cambridge, England : 2003)'
_journal_page_first 16879
_journal_page_last 16884
_journal_paper_doi 10.1039/d4dt02161d
_journal_volume 53
_journal_year 2024
_chemical_formula_moiety 'C47 H19 Cu F15 N6 O2'
_chemical_formula_sum 'C47 H19 Cu F15 N6 O2'
_chemical_formula_weight 1048.22
_space_group_crystal_system triclinic
_space_group_IT_number 2
_space_group_name_Hall '-P 1'
_space_group_name_H-M_alt 'P -1'
_atom_sites_solution_hydrogens geom
_atom_sites_solution_primary dual
_audit_creation_date 2023-03-09
_audit_creation_method
;
Olex2 1.5
(compiled 2022.04.07 svn.rca3783a0 for OlexSys, GUI svn.r6498)
;
_audit_update_record
;
2024-06-24 deposited with the CCDC.	2024-09-27 downloaded from the CCDC.
;
_cell_angle_alpha 91.912(2)
_cell_angle_beta 103.429(2)
_cell_angle_gamma 99.557(2)
_cell_formula_units_Z 2
_cell_length_a 10.5020(5)
_cell_length_b 13.5350(7)
_cell_length_c 15.0523(8)
_cell_measurement_reflns_used 4171
_cell_measurement_temperature 193.00
_cell_measurement_theta_max 24.37
_cell_measurement_theta_min 2.31
_cell_volume 2046.44(18)
_computing_cell_refinement 'SAINT V8.40B (Bruker, 2019)'
_computing_data_collection 'APEX4 V2022.10-1 (Bruker, 2022)'
_computing_data_reduction 'SAINT V8.40B (Bruker, 2019)'
_computing_molecular_graphics 'Olex2 1.5 (Dolomanov et al., 2009)'
_computing_publication_material 'Olex2 1.5 (Dolomanov et al., 2009)'
_computing_structure_refinement 'SHELXL 2019/3 (Sheldrick, 2015)'
_computing_structure_solution 'SHELXT 2018/2 (Sheldrick, 2018)'
_diffrn_ambient_temperature 193.00
_diffrn_detector CPAD
_diffrn_detector_area_resol_mean 7.41
_diffrn_detector_type 'Bruker PHOTON 100'
_diffrn_measured_fraction_theta_full 0.994
_diffrn_measured_fraction_theta_max 0.992
_diffrn_measurement_device 'four-circle diffractometer'
_diffrn_measurement_device_type 'Bruker D8 VENTURE TXS PHOTON 100'
_diffrn_measurement_method '\w and \f shutterless scans'
_diffrn_measurement_specimen_support 'nylon loop'
_diffrn_radiation_monochromator 'Helios Multi-layer Optic'
_diffrn_radiation_probe x-ray
_diffrn_radiation_type MoK\a
_diffrn_radiation_wavelength 0.71073
_diffrn_reflns_av_R_equivalents 0.0589
_diffrn_reflns_av_unetI/netI 0.1015
_diffrn_reflns_Laue_measured_fraction_full 0.994
_diffrn_reflns_Laue_measured_fraction_max 0.992
_diffrn_reflns_limit_h_max 12
_diffrn_reflns_limit_h_min -13
_diffrn_reflns_limit_k_max 17
_diffrn_reflns_limit_k_min -17
_diffrn_reflns_limit_l_max 19
_diffrn_reflns_limit_l_min -17
_diffrn_reflns_number 19324
_diffrn_reflns_point_group_measured_fraction_full 0.994
_diffrn_reflns_point_group_measured_fraction_max 0.992
_diffrn_reflns_theta_full 25.242
_diffrn_reflns_theta_max 27.502
_diffrn_reflns_theta_min 1.992
_diffrn_source TXS
_diffrn_source_current 40.0
_diffrn_source_power 2.0
_diffrn_source_type 'Rotaing Anode'
_diffrn_source_voltage 50.0
_diffrn_standards_number 0
_exptl_absorpt_coefficient_mu 0.654
_exptl_absorpt_correction_T_max 0.7456
_exptl_absorpt_correction_T_min 0.6439
_exptl_absorpt_correction_type multi-scan
_exptl_absorpt_process_details
;
SADABS-2016/2 (Bruker,2016/2) was used for absorption correction.
wR2(int) was 0.1224 before and 0.0536 after correction.
The Ratio of minimum to maximum transmission is 0.8636.
The \l/2 correction factor is Not present.
;
_exptl_crystal_density_diffrn 1.701
_exptl_crystal_description block
_exptl_crystal_F_000 1046
_exptl_crystal_size_max 0.13
_exptl_crystal_size_mid 0.12
_exptl_crystal_size_min 0.1
_refine_diff_density_max 0.373
_refine_diff_density_min -0.431
_refine_diff_density_rms 0.080
_refine_ls_extinction_method none
_refine_ls_goodness_of_fit_ref 1.097
_refine_ls_hydrogen_treatment constr
_refine_ls_matrix_type full
_refine_ls_number_parameters 742
_refine_ls_number_reflns 9345
_refine_ls_number_restraints 411
_refine_ls_restrained_S_all 1.083
_refine_ls_R_factor_all 0.1287
_refine_ls_R_factor_gt 0.0695
_refine_ls_shift/su_max 0.001
_refine_ls_shift/su_mean 0.000
_refine_ls_structure_factor_coef Fsqd
_refine_ls_weighting_details 'w=1/[\s^2^(Fo^2^)+(0.0062P)^2^+2.2626P] where P=(Fo^2^+2Fc^2^)/3'
_refine_ls_weighting_scheme calc
_refine_ls_wR_factor_gt 0.0941
_refine_ls_wR_factor_ref 0.1155
_reflns_Friedel_coverage 0.000
_reflns_number_gt 5880
_reflns_number_total 9345
_reflns_threshold_expression 'I > 2\s(I)'
_cod_data_source_file d4dt02161d2.cif
_cod_data_source_block 230308lu_lgpz249581_0m
_cod_depositor_comments
;
The following automatic conversions were performed:

data item '_diffrn_radiation_probe' value 'X-ray' was changed to
'x-ray' in accordance with the
/home/data/users/saulius/crontab/automatic-downloads/rss-feeds/RSC/lib/dictionaries/cif_core.dic
dictionary named 'cif_core.dic' version 2.4.2 last updated on
2011-04-26.

Automatic conversion script
Id: cif_fix_values 8170 2020-07-09 18:12:32Z antanas 

 Adding full bibliography for 7717117--7717118.cif.
;
_cod_database_code 7717117
_shelx_shelxl_version_number 2019/3
_shelx_space_group_comment
;
The symmetry employed for this shelxl refinement is uniquely defined
by the following loop, which should always be used as a source of
symmetry information in preference to the above space-group names.
They are only intended as comments.
;
_shelx_estimated_absorpt_t_max 0.938
_shelx_estimated_absorpt_t_min 0.920
_olex2_refinement_description
;
1. Fixed Uiso
 At 1.2 times of:
  All C(H) groups, All N(H) groups
 At 1.5 times of:
  All C(H,H,H) groups
2. Uiso/Uaniso restraints and constraints
F1 \\sim F2 \\sim F3 \\sim F4 \\sim F5 \\sim C7 \\sim C8 \\sim C9 \\sim C10
\\sim C11 \\sim C12 \\sim F1A \\sim F2A \\sim F3A \\sim F4A \\sim F5A \\sim C7A
\\sim C8A \\sim C9A \\sim C10A \\sim C11A \\sim C12A: within 2A with sigma of
0.01 and sigma for terminal atoms of 0.02 within 2A
3. Same fragment restrains
{F1A, F2A, F3A, F4A, F5A, C7A, C8A, C9A, C10A, C11A, C12A} sigma for 1-2: 0.02,
1-3: 0.04
as in
{F1, F2, F3, F4, F5, C7, C8, C9, C10, C11, C12}
4. Others
 Sof(F1A)=Sof(F2A)=Sof(F3A)=Sof(F4A)=Sof(F5A)=Sof(C7A)=Sof(C8A)=Sof(C9A)=
 Sof(C10A)=Sof(C11A)=Sof(C12A)=1-FVAR(1)
 Sof(F1)=Sof(F2)=Sof(F3)=Sof(F4)=Sof(F5)=Sof(C7)=Sof(C8)=Sof(C9)=Sof(C10)=
 Sof(C11)=Sof(C12)=FVAR(1)
5.a Aromatic/amide H refined with riding coordinates:
 N5(H5), C3(H3), C4(H4), C14(H14), C15(H15), C18(H18), C19(H19), C29(H29),
 C30(H30), C33(H33), C34(H34), C44(H44), C45(H45)
5.b Idealised Me refined as rotating group:
 C1(H1A,H1B,H1C), C47(H47A,H47B,H47C)
;
_olex2_submission_special_instructions 'No special instructions were received'
_site XU

loop_
_space_group_symop_operation_xyz
'x, y, z'
'-x, -y, -z'

loop_
_atom_site_label
_atom_site_type_symbol
_atom_site_fract_x
_atom_site_fract_y
_atom_site_fract_z
_atom_site_U_iso_or_equiv
_atom_site_adp_type
_atom_site_occupancy
_atom_site_site_symmetry_order
_atom_site_calc_flag
_atom_site_refinement_flags_posn
_atom_site_refinement_flags_adp
_atom_site_refinement_flags_occupancy
_atom_site_disorder_assembly
_atom_site_disorder_group
Cu1 Cu 0.72160(5) 0.53558(3) 0.43310(3) 0.02852(13) Uani 1 1 d . . . . .
F6 F 0.6656(3) 0.13202(17) 0.47324(17) 0.0511(7) Uani 1 1 d . . . . .
F7 F 0.6434(3) -0.03565(18) 0.5610(2) 0.0717(9) Uani 1 1 d . . . . .
F8 F 0.6348(3) -0.0270(2) 0.7402(2) 0.0711(9) Uani 1 1 d . . . . .
F9 F 0.6542(3) 0.1535(2) 0.8308(2) 0.0726(9) Uani 1 1 d . . . . .
F10 F 0.6791(3) 0.32220(19) 0.74408(17) 0.0565(7) Uani 1 1 d . . . . .
F11 F 1.0482(3) 0.85324(19) 0.3143(2) 0.0617(8) Uani 1 1 d . . . . .
F12 F 1.0952(3) 1.0391(2) 0.2616(2) 0.0890(11) Uani 1 1 d . . . . .
F13 F 0.9022(3) 1.15380(19) 0.2380(2) 0.0692(9) Uani 1 1 d . . . . .
F14 F 0.6747(3) 1.08814(18) 0.29060(19) 0.0613(8) Uani 1 1 d . . . . .
F15 F 0.6361(2) 0.90752(18) 0.35856(19) 0.0538(7) Uani 1 1 d . . . . .
O1 O 0.4049(3) 0.47521(19) 0.32616(18) 0.0336(7) Uani 1 1 d . . . . .
O2 O 0.1133(3) 0.5391(2) -0.0772(2) 0.0630(10) Uani 1 1 d . . . . .
N1 N 0.6879(3) 0.5959(2) 0.3123(2) 0.0279(7) Uani 1 1 d . . . . .
N2 N 0.8651(3) 0.6494(2) 0.4764(2) 0.0280(7) Uani 1 1 d . . . . .
N3 N 0.8213(3) 0.4847(2) 0.5417(2) 0.0292(8) Uani 1 1 d . . . . .
N4 N 0.5699(3) 0.4247(2) 0.4342(2) 0.0285(8) Uani 1 1 d . . . . .
N5 N 0.4672(3) 0.4235(2) 0.1271(2) 0.0315(8) Uani 1 1 d . . . . .
H5 H 0.426742 0.465696 0.092584 0.038 Uiso 1 1 calc R U . . .
N6 N 0.2456(3) 0.4302(2) -0.0011(2) 0.0371(9) Uani 1 1 d . . . . .
C1 C 0.2142(5) 0.6221(3) -0.0321(4) 0.0717(17) Uani 1 1 d . . . . .
H1A H 0.186790 0.685301 -0.051759 0.108 Uiso 1 1 calc R U . . .
H1B H 0.298142 0.616917 -0.048253 0.108 Uiso 1 1 calc R U . . .
H1C H 0.226366 0.620787 0.034352 0.108 Uiso 1 1 calc R U . . .
C2 C 0.1406(5) 0.4484(3) -0.0592(3) 0.0448(12) Uani 1 1 d . . . . .
C3 C 0.0500(5) 0.3590(3) -0.1048(3) 0.0501(13) Uani 1 1 d . . . . .
H3 H -0.032597 0.355787 -0.148116 0.060 Uiso 1 1 calc R U . . .
C4 C 0.1072(5) 0.2822(3) -0.0732(3) 0.0462(12) Uani 1 1 d . . . . .
H4 H 0.073822 0.213000 -0.090988 0.055 Uiso 1 1 calc R U . . .
C5 C 0.2303(4) 0.3241(3) -0.0064(3) 0.0347(10) Uani 1 1 d . . . . .
C6 C 0.3188(4) 0.2737(3) 0.0453(3) 0.0331(10) Uani 1 1 d . . . . .
C13 C 0.4348(4) 0.3212(3) 0.1129(3) 0.0326(10) Uani 1 1 d . . . . .
C14 C 0.5248(4) 0.2825(3) 0.1794(3) 0.0372(10) Uani 1 1 d . . . . .
H14 H 0.528195 0.213351 0.186028 0.045 Uiso 1 1 calc R U . . .
C15 C 0.6098(4) 0.3638(3) 0.2350(3) 0.0343(10) Uani 1 1 d . . . . .
H15 H 0.681018 0.359486 0.285963 0.041 Uiso 1 1 calc R U . . .
C16 C 0.5710(4) 0.4514(3) 0.2021(3) 0.0288(9) Uani 1 1 d . . . . .
C17 C 0.6150(4) 0.5571(3) 0.2284(3) 0.0292(9) Uani 1 1 d . . . . .
C18 C 0.5912(4) 0.6328(3) 0.1687(3) 0.0372(10) Uani 1 1 d . . . . .
H18 H 0.539783 0.623792 0.107155 0.045 Uiso 1 1 calc R U . . .
C19 C 0.6558(4) 0.7221(3) 0.2157(3) 0.0360(10) Uani 1 1 d . . . . .
H19 H 0.658199 0.786854 0.192963 0.043 Uiso 1 1 calc R U . . .
C20 C 0.7181(4) 0.6996(3) 0.3044(3) 0.0308(9) Uani 1 1 d . . . . .
C21 C 0.8148(4) 0.7690(3) 0.3681(3) 0.0304(9) Uani 1 1 d . . . . .
C22 C 0.8409(4) 0.8736(3) 0.3394(3) 0.0314(9) Uani 1 1 d . . . . .
C23 C 0.7494(4) 0.9374(3) 0.3327(3) 0.0369(10) Uani 1 1 d . . . . .
C24 C 0.7684(5) 1.0304(3) 0.2981(3) 0.0429(12) Uani 1 1 d . . . . .
C25 C 0.8836(5) 1.0638(3) 0.2720(3) 0.0501(13) Uani 1 1 d . . . . .
C26 C 0.9786(5) 1.0055(4) 0.2818(4) 0.0532(13) Uani 1 1 d . . . . .
C27 C 0.9556(4) 0.9114(3) 0.3130(3) 0.0428(11) Uani 1 1 d . . . . .
C28 C 0.8924(4) 0.7444(3) 0.4488(3) 0.0312(9) Uani 1 1 d . . . . .
C29 C 1.0113(4) 0.7959(3) 0.5103(3) 0.0373(11) Uani 1 1 d . . . . .
H29 H 1.052201 0.863701 0.508781 0.045 Uiso 1 1 calc R U . . .
C30 C 1.0556(4) 0.7300(3) 0.5718(3) 0.0367(10) Uani 1 1 d . . . . .
H30 H 1.134192 0.742518 0.619955 0.044 Uiso 1 1 calc R U . . .
C31 C 0.9613(4) 0.6388(3) 0.5499(3) 0.0303(9) Uani 1 1 d . . . . .
C32 C 0.9399(4) 0.5423(3) 0.5862(3) 0.0275(9) Uani 1 1 d . . . . .
C33 C 1.0051(4) 0.4892(3) 0.6563(3) 0.0332(10) Uani 1 1 d . . . . .
H33 H 1.088882 0.512077 0.697798 0.040 Uiso 1 1 calc R U . . .
C34 C 0.9233(4) 0.3970(3) 0.6529(3) 0.0322(9) Uani 1 1 d . . . . .
H34 H 0.941297 0.343940 0.690979 0.039 Uiso 1 1 calc R U . . .
C35 C 0.8082(4) 0.3966(3) 0.5823(3) 0.0305(9) Uani 1 1 d . . . . .
C36 C 0.6863(4) 0.3276(3) 0.5561(3) 0.0325(10) Uani 1 1 d . . . . .
C37 C 0.6733(4) 0.2340(3) 0.6047(3) 0.0334(10) Uani 1 1 d . . . . .
C38 C 0.6625(4) 0.1398(3) 0.5617(3) 0.0405(11) Uani 1 1 d . . . . .
C39 C 0.6504(5) 0.0530(3) 0.6059(4) 0.0495(13) Uani 1 1 d . . . . .
C40 C 0.6481(4) 0.0576(4) 0.6967(4) 0.0507(13) Uani 1 1 d . . . . .
C41 C 0.6590(5) 0.1486(4) 0.7422(3) 0.0495(12) Uani 1 1 d . . . . .
C42 C 0.6713(4) 0.2347(3) 0.6972(3) 0.0382(10) Uani 1 1 d . . . . .
C43 C 0.5770(4) 0.3434(3) 0.4911(3) 0.0318(10) Uani 1 1 d . . . . .
C44 C 0.4474(4) 0.2803(3) 0.4726(3) 0.0376(10) Uani 1 1 d . . . . .
H44 H 0.424455 0.220291 0.500779 0.045 Uiso 1 1 calc R U . . .
C45 C 0.3648(4) 0.3219(3) 0.4083(3) 0.0354(10) Uani 1 1 d . . . . .
H45 H 0.272880 0.297531 0.382730 0.042 Uiso 1 1 calc R U . . .
C46 C 0.4437(4) 0.4103(3) 0.3860(3) 0.0283(9) Uani 1 1 d . . . . .
C47 C 0.2754(4) 0.4437(3) 0.2632(3) 0.0397(11) Uani 1 1 d . . . . .
H47A H 0.262179 0.491989 0.216306 0.060 Uiso 1 1 calc R U . . .
H47B H 0.205764 0.440881 0.297048 0.060 Uiso 1 1 calc R U . . .
H47C H 0.270965 0.377091 0.233919 0.060 Uiso 1 1 calc R U . . .
F1 F 0.4788(14) 0.1803(8) -0.0458(11) 0.051(3) Uani 0.462(10) 1 d D U P A 1
F2 F 0.4309(12) -0.0188(7) -0.0928(7) 0.071(3) Uani 0.462(10) 1 d D U P A 1
F3 F 0.2438(12) -0.1411(6) -0.0341(7) 0.086(3) Uani 0.462(10) 1 d D U P A 1
F4 F 0.0955(12) -0.0640(7) 0.0671(8) 0.084(3) Uani 0.462(10) 1 d D U P A 1
F5 F 0.1277(18) 0.1352(10) 0.1019(12) 0.065(3) Uani 0.462(10) 1 d D U P A 1
C7 C 0.302(3) 0.1652(12) 0.027(2) 0.043(2) Uani 0.462(10) 1 d D U P A 1
C8 C 0.3788(17) 0.1221(9) -0.0195(13) 0.047(3) Uani 0.462(10) 1 d D U P A 1
C9 C 0.3597(15) 0.0209(8) -0.0428(9) 0.053(3) Uani 0.462(10) 1 d D U P A 1
C10 C 0.2644(17) -0.0410(8) -0.0127(10) 0.055(3) Uani 0.462(10) 1 d D U P A 1
C11 C 0.1882(15) -0.0045(9) 0.0372(11) 0.058(3) Uani 0.462(10) 1 d D U P A 1
C12 C 0.210(2) 0.0992(10) 0.0578(14) 0.053(3) Uani 0.462(10) 1 d D U P A 1
F1A F 0.4407(13) 0.1463(8) -0.0503(9) 0.058(3) Uani 0.538(10) 1 d D U P A 2
F2A F 0.3598(11) -0.0532(6) -0.0798(6) 0.074(3) Uani 0.538(10) 1 d D U P A 2
F3A F 0.1667(10) -0.1472(5) -0.0051(6) 0.084(3) Uani 0.538(10) 1 d D U P A 2
F4A F 0.0523(11) -0.0396(6) 0.0993(7) 0.086(3) Uani 0.538(10) 1 d D U P A 2
F5A F 0.1263(15) 0.1618(9) 0.1233(10) 0.063(3) Uani 0.538(10) 1 d D U P A 2
C7A C 0.288(2) 0.1611(10) 0.037(2) 0.044(2) Uani 0.538(10) 1 d D U P A 2
C8A C 0.3436(15) 0.1023(8) -0.0139(11) 0.049(2) Uani 0.538(10) 1 d D U P A 2
C9A C 0.3036(14) 0.0001(8) -0.0300(8) 0.054(2) Uani 0.538(10) 1 d D U P A 2
C10A C 0.2077(15) -0.0463(7) 0.0092(8) 0.058(3) Uani 0.538(10) 1 d D U P A 2
C11A C 0.1490(14) 0.0069(7) 0.0621(9) 0.059(3) Uani 0.538(10) 1 d D U P A 2
C12A C 0.1860(17) 0.1106(8) 0.0720(12) 0.052(3) Uani 0.538(10) 1 d D U P A 2

loop_
_atom_site_aniso_label
_atom_site_aniso_U_11
_atom_site_aniso_U_22
_atom_site_aniso_U_33
_atom_site_aniso_U_23
_atom_site_aniso_U_13
_atom_site_aniso_U_12
Cu1 0.0297(3) 0.0267(3) 0.0266(3) 0.0022(2) 0.0053(2) -0.0005(2)
F6 0.0628(18) 0.0390(15) 0.0475(16) -0.0046(12) 0.0099(14) 0.0038(13)
F7 0.082(2) 0.0285(15) 0.096(2) 0.0005(15) 0.0114(18) 0.0026(15)
F8 0.067(2) 0.0506(17) 0.097(2) 0.0451(16) 0.0190(18) 0.0072(15)
F9 0.088(2) 0.086(2) 0.0570(19) 0.0395(17) 0.0323(17) 0.0253(18)
F10 0.083(2) 0.0500(16) 0.0456(16) 0.0092(13) 0.0294(15) 0.0186(15)
F11 0.0473(17) 0.0529(17) 0.099(2) 0.0337(16) 0.0355(16) 0.0183(14)
F12 0.079(2) 0.067(2) 0.140(3) 0.051(2) 0.064(2) 0.0063(18)
F13 0.109(3) 0.0353(15) 0.068(2) 0.0225(14) 0.0282(18) 0.0133(16)
F14 0.079(2) 0.0459(16) 0.065(2) 0.0081(14) 0.0123(16) 0.0323(15)
F15 0.0402(16) 0.0472(16) 0.079(2) 0.0083(14) 0.0221(15) 0.0115(13)
O1 0.0317(16) 0.0319(15) 0.0371(17) 0.0060(13) 0.0081(13) 0.0047(13)
O2 0.076(3) 0.042(2) 0.065(2) 0.0096(17) -0.004(2) 0.0231(19)
N1 0.0266(18) 0.0264(17) 0.0275(18) 0.0037(14) 0.0037(14) -0.0001(14)
N2 0.0280(19) 0.0249(17) 0.0277(18) 0.0021(14) 0.0037(15) -0.0008(14)
N3 0.0298(19) 0.0280(18) 0.0280(18) 0.0036(14) 0.0051(15) 0.0025(15)
N4 0.029(2) 0.0269(17) 0.0292(18) 0.0034(14) 0.0081(15) 0.0017(15)
N5 0.039(2) 0.0271(18) 0.0250(18) 0.0023(14) 0.0037(15) 0.0036(15)
N6 0.043(2) 0.0287(19) 0.034(2) 0.0005(16) -0.0007(17) 0.0032(17)
C1 0.096(5) 0.027(3) 0.088(4) 0.002(3) 0.010(4) 0.015(3)
C2 0.054(3) 0.038(3) 0.039(3) 0.000(2) 0.004(2) 0.010(2)
C3 0.049(3) 0.051(3) 0.040(3) 0.004(2) -0.008(2) 0.004(2)
C4 0.059(3) 0.031(2) 0.040(3) 0.002(2) 0.001(2) 0.000(2)
C5 0.044(3) 0.030(2) 0.027(2) -0.0002(18) 0.011(2) -0.003(2)
C6 0.044(3) 0.024(2) 0.028(2) 0.0019(17) 0.0080(19) -0.0014(19)
C13 0.041(3) 0.027(2) 0.029(2) 0.0009(18) 0.0100(19) 0.0036(19)
C14 0.049(3) 0.027(2) 0.037(2) 0.0033(19) 0.011(2) 0.012(2)
C15 0.035(3) 0.037(2) 0.030(2) 0.0015(19) 0.0051(19) 0.011(2)
C16 0.028(2) 0.031(2) 0.026(2) -0.0022(17) 0.0074(17) 0.0014(18)
C17 0.026(2) 0.030(2) 0.029(2) 0.0000(17) 0.0060(18) -0.0019(17)
C18 0.041(3) 0.035(2) 0.030(2) 0.0068(19) 0.002(2) 0.000(2)
C19 0.040(3) 0.027(2) 0.037(2) 0.0091(19) 0.004(2) 0.0023(19)
C20 0.031(2) 0.028(2) 0.033(2) 0.0057(18) 0.0099(19) 0.0027(18)
C21 0.028(2) 0.025(2) 0.036(2) 0.0017(18) 0.0086(19) 0.0001(17)
C22 0.030(2) 0.025(2) 0.035(2) 0.0025(18) 0.0011(19) 0.0013(18)
C23 0.034(3) 0.031(2) 0.041(3) -0.004(2) 0.005(2) 0.000(2)
C24 0.055(3) 0.031(2) 0.038(3) -0.004(2) -0.001(2) 0.014(2)
C25 0.068(4) 0.029(2) 0.050(3) 0.010(2) 0.012(3) 0.001(2)
C26 0.052(3) 0.047(3) 0.065(3) 0.017(3) 0.026(3) 0.003(3)
C27 0.039(3) 0.037(3) 0.056(3) 0.016(2) 0.016(2) 0.008(2)
C28 0.029(2) 0.026(2) 0.036(2) -0.0026(18) 0.0070(19) -0.0001(18)
C29 0.035(3) 0.026(2) 0.044(3) -0.0022(19) 0.002(2) -0.0039(19)
C30 0.030(2) 0.033(2) 0.039(2) -0.002(2) 0.001(2) -0.0059(19)
C31 0.030(2) 0.029(2) 0.031(2) -0.0007(18) 0.0078(18) 0.0019(18)
C32 0.026(2) 0.033(2) 0.024(2) 0.0025(17) 0.0071(17) 0.0031(18)
C33 0.025(2) 0.043(2) 0.031(2) 0.0039(19) 0.0037(18) 0.0086(19)
C34 0.034(2) 0.036(2) 0.029(2) 0.0085(18) 0.0081(19) 0.0109(19)
C35 0.033(2) 0.030(2) 0.029(2) 0.0041(18) 0.0077(18) 0.0056(19)
C36 0.037(3) 0.027(2) 0.034(2) 0.0050(18) 0.012(2) 0.0046(19)
C37 0.029(2) 0.034(2) 0.036(2) 0.0080(19) 0.0046(19) 0.0035(18)
C38 0.038(3) 0.041(3) 0.041(3) 0.003(2) 0.010(2) 0.003(2)
C39 0.045(3) 0.025(2) 0.072(4) 0.008(2) 0.004(3) 0.000(2)
C40 0.038(3) 0.043(3) 0.074(4) 0.034(3) 0.013(3) 0.007(2)
C41 0.045(3) 0.062(3) 0.048(3) 0.030(3) 0.017(2) 0.013(3)
C42 0.039(3) 0.038(2) 0.040(3) 0.009(2) 0.012(2) 0.008(2)
C43 0.036(2) 0.027(2) 0.032(2) 0.0008(18) 0.0098(19) 0.0007(18)
C44 0.041(3) 0.026(2) 0.044(3) 0.0091(19) 0.009(2) 0.0017(19)
C45 0.028(2) 0.035(2) 0.039(2) 0.001(2) 0.0059(19) -0.0029(19)
C46 0.030(2) 0.026(2) 0.029(2) 0.0008(17) 0.0105(18) 0.0027(18)
C47 0.035(3) 0.046(3) 0.034(2) -0.003(2) 0.002(2) 0.007(2)
F1 0.075(7) 0.032(6) 0.048(4) 0.005(5) 0.016(5) 0.015(4)
F2 0.098(7) 0.047(5) 0.061(5) -0.012(4) -0.006(5) 0.032(5)
F3 0.116(7) 0.026(3) 0.091(6) -0.009(4) -0.017(5) 0.004(4)
F4 0.104(7) 0.036(5) 0.093(7) 0.014(4) 0.006(5) -0.017(4)
F5 0.090(6) 0.035(7) 0.062(8) 0.002(5) 0.022(5) -0.020(5)
C7 0.067(5) 0.022(4) 0.033(5) 0.006(4) 0.001(4) 0.003(4)
C8 0.072(6) 0.027(4) 0.036(4) 0.006(4) -0.002(4) 0.010(4)
C9 0.079(6) 0.028(4) 0.044(4) -0.002(4) -0.005(4) 0.015(4)
C10 0.083(5) 0.023(4) 0.047(4) -0.004(4) -0.007(4) 0.007(4)
C11 0.085(5) 0.027(4) 0.053(5) 0.004(4) 0.002(4) 0.001(4)
C12 0.078(5) 0.029(4) 0.044(5) 0.001(4) 0.001(4) 0.005(4)
F1A 0.085(7) 0.043(6) 0.049(4) 0.000(5) 0.009(5) 0.029(5)
F2A 0.104(6) 0.046(4) 0.063(4) -0.014(4) -0.010(4) 0.033(4)
F3A 0.111(6) 0.025(3) 0.092(5) -0.007(3) -0.013(4) -0.001(4)
F4A 0.113(6) 0.038(4) 0.093(6) 0.003(4) 0.025(4) -0.023(4)
F5A 0.089(5) 0.033(5) 0.067(6) -0.005(4) 0.035(4) -0.014(4)
C7A 0.067(5) 0.024(4) 0.031(5) 0.002(3) -0.001(4) 0.004(3)
C8A 0.073(5) 0.028(4) 0.038(3) 0.006(3) -0.002(4) 0.007(3)
C9A 0.082(5) 0.027(4) 0.043(4) -0.001(3) -0.005(4) 0.011(4)
C10A 0.087(5) 0.025(4) 0.049(5) -0.003(4) -0.004(4) 0.004(4)
C11A 0.086(5) 0.029(4) 0.053(5) 0.003(4) 0.005(4) -0.003(4)
C12A 0.077(5) 0.025(4) 0.045(5) 0.000(4) 0.004(4) 0.001(4)

loop_
_atom_type_symbol
_atom_type_description
_atom_type_scat_dispersion_real
_atom_type_scat_dispersion_imag
_atom_type_scat_source
C C 0.0033 0.0016 'International Tables Vol C Tables 4.2.6.8 and 6.1.1.4'
H H 0.0000 0.0000 'International Tables Vol C Tables 4.2.6.8 and 6.1.1.4'
Cu Cu 0.3201 1.2651 'International Tables Vol C Tables 4.2.6.8 and 6.1.1.4'
F F 0.0171 0.0103 'International Tables Vol C Tables 4.2.6.8 and 6.1.1.4'
N N 0.0061 0.0033 'International Tables Vol C Tables 4.2.6.8 and 6.1.1.4'
O O 0.0106 0.0060 'International Tables Vol C Tables 4.2.6.8 and 6.1.1.4'

loop_
_geom_angle_atom_site_label_1
_geom_angle_atom_site_label_2
_geom_angle_atom_site_label_3
_geom_angle
_geom_angle_site_symmetry_1
_geom_angle_site_symmetry_3
_geom_angle_publ_flag
N1 Cu1 N4 109.38(13) . . ?
N2 Cu1 N1 87.16(13) . . ?
N2 Cu1 N4 159.81(13) . . ?
N3 Cu1 N1 158.12(13) . . ?
N3 Cu1 N2 79.50(13) . . ?
N3 Cu1 N4 87.72(13) . . ?
C46 O1 C47 116.0(3) . . ?
C2 O2 C1 115.6(4) . . ?
C17 N1 Cu1 131.4(3) . . ?
C17 N1 C20 105.1(3) . . ?
C20 N1 Cu1 122.4(2) . . ?
C28 N2 Cu1 133.9(3) . . ?
C31 N2 Cu1 117.5(3) . . ?
C31 N2 C28 108.6(3) . . ?
C32 N3 Cu1 117.1(3) . . ?
C35 N3 Cu1 134.5(3) . . ?
C35 N3 C32 107.9(3) . . ?
C43 N4 Cu1 125.1(3) . . ?
C46 N4 Cu1 129.8(3) . . ?
C46 N4 C43 105.1(3) . . ?
C13 N5 H5 124.6 . . ?
C13 N5 C16 110.8(3) . . ?
C16 N5 H5 124.6 . . ?
C2 N6 C5 104.4(3) . . ?
O2 C1 H1A 109.5 . . ?
O2 C1 H1B 109.5 . . ?
O2 C1 H1C 109.5 . . ?
H1A C1 H1B 109.5 . . ?
H1A C1 H1C 109.5 . . ?
H1B C1 H1C 109.5 . . ?
O2 C2 C3 120.6(4) . . ?
N6 C2 O2 125.3(4) . . ?
N6 C2 C3 114.0(4) . . ?
C2 C3 H3 127.3 . . ?
C4 C3 C2 105.4(4) . . ?
C4 C3 H3 127.3 . . ?
C3 C4 H4 126.4 . . ?
C3 C4 C5 107.2(4) . . ?
C5 C4 H4 126.4 . . ?
N6 C5 C4 108.9(4) . . ?
C6 C5 N6 123.2(4) . . ?
C6 C5 C4 127.9(4) . . ?
C5 C6 C13 124.1(4) . . ?
C5 C6 C7 119.0(16) . . ?
C5 C6 C7A 118.1(13) . . ?
C13 C6 C7 116.8(16) . . ?
C13 C6 C7A 117.6(13) . . ?
N5 C13 C6 121.1(4) . . ?
N5 C13 C14 106.8(3) . . ?
C14 C13 C6 131.8(4) . . ?
C13 C14 H14 126.1 . . ?
C13 C14 C15 107.8(4) . . ?
C15 C14 H14 126.1 . . ?
C14 C15 H15 126.2 . . ?
C16 C15 C14 107.7(4) . . ?
C16 C15 H15 126.2 . . ?
N5 C16 C15 106.9(3) . . ?
N5 C16 C17 117.9(3) . . ?
C15 C16 C17 135.2(4) . . ?
N1 C17 C16 124.7(4) . . ?
N1 C17 C18 111.4(3) . . ?
C18 C17 C16 123.9(3) . . ?
C17 C18 H18 126.5 . . ?
C19 C18 C17 107.1(4) . . ?
C19 C18 H18 126.5 . . ?
C18 C19 H19 126.6 . . ?
C18 C19 C20 106.9(4) . . ?
C20 C19 H19 126.6 . . ?
N1 C20 C19 109.5(3) . . ?
N1 C20 C21 125.6(4) . . ?
C19 C20 C21 124.0(4) . . ?
C20 C21 C22 115.8(4) . . ?
C28 C21 C20 124.7(4) . . ?
C28 C21 C22 119.3(3) . . ?
C23 C22 C21 122.7(4) . . ?
C27 C22 C21 122.0(4) . . ?
C27 C22 C23 115.2(4) . . ?
F15 C23 C22 119.3(4) . . ?
F15 C23 C24 118.2(4) . . ?
C24 C23 C22 122.5(4) . . ?
F14 C24 C23 120.2(4) . . ?
F14 C24 C25 120.1(4) . . ?
C25 C24 C23 119.8(4) . . ?
F13 C25 C24 120.0(5) . . ?
F13 C25 C26 120.7(5) . . ?
C26 C25 C24 119.4(5) . . ?
F12 C26 C25 120.4(5) . . ?
F12 C26 C27 119.7(5) . . ?
C25 C26 C27 120.0(5) . . ?
F11 C27 C22 119.4(4) . . ?
F11 C27 C26 117.6(4) . . ?
C26 C27 C22 123.0(4) . . ?
N2 C28 C21 119.0(3) . . ?
N2 C28 C29 107.9(4) . . ?
C21 C28 C29 132.8(4) . . ?
C28 C29 H29 126.3 . . ?
C30 C29 C28 107.5(4) . . ?
C30 C29 H29 126.3 . . ?
C29 C30 H30 126.6 . . ?
C29 C30 C31 106.7(4) . . ?
C31 C30 H30 126.6 . . ?
N2 C31 C30 109.2(4) . . ?
N2 C31 C32 113.2(3) . . ?
C30 C31 C32 137.6(4) . . ?
N3 C32 C31 112.2(4) . . ?
N3 C32 C33 109.4(3) . . ?
C33 C32 C31 138.4(4) . . ?
C32 C33 H33 126.7 . . ?
C34 C33 C32 106.6(3) . . ?
C34 C33 H33 126.7 . . ?
C33 C34 H34 126.4 . . ?
C33 C34 C35 107.2(4) . . ?
C35 C34 H34 126.4 . . ?
N3 C35 C34 108.9(3) . . ?
N3 C35 C36 119.4(4) . . ?
C34 C35 C36 131.4(4) . . ?
C35 C36 C37 118.0(4) . . ?
C43 C36 C35 124.3(4) . . ?
C43 C36 C37 117.6(4) . . ?
C38 C37 C36 122.5(4) . . ?
C38 C37 C42 115.2(4) . . ?
C42 C37 C36 122.4(4) . . ?
F6 C38 C37 119.3(4) . . ?
F6 C38 C39 117.8(4) . . ?
C39 C38 C37 122.9(4) . . ?
F7 C39 C38 120.1(5) . . ?
F7 C39 C40 120.2(4) . . ?
C40 C39 C38 119.7(4) . . ?
F8 C40 C39 120.2(5) . . ?
F8 C40 C41 120.3(5) . . ?
C41 C40 C39 119.6(4) . . ?
F9 C41 C40 119.9(4) . . ?
F9 C41 C42 120.0(5) . . ?
C40 C41 C42 120.1(5) . . ?
F10 C42 C37 119.4(4) . . ?
F10 C42 C41 118.0(4) . . ?
C41 C42 C37 122.5(4) . . ?
N4 C43 C44 108.6(4) . . ?
C36 C43 N4 126.8(4) . . ?
C36 C43 C44 124.6(4) . . ?
C43 C44 H44 126.2 . . ?
C45 C44 C43 107.6(4) . . ?
C45 C44 H44 126.2 . . ?
C44 C45 H45 126.9 . . ?
C44 C45 C46 106.2(4) . . ?
C46 C45 H45 126.9 . . ?
O1 C46 N4 119.6(3) . . ?
O1 C46 C45 127.8(4) . . ?
N4 C46 C45 112.5(4) . . ?
O1 C47 H47A 109.5 . . ?
O1 C47 H47B 109.5 . . ?
O1 C47 H47C 109.5 . . ?
H47A C47 H47B 109.5 . . ?
H47A C47 H47C 109.5 . . ?
H47B C47 H47C 109.5 . . ?
C8 C7 C6 122.2(11) . . ?
C8 C7 C12 115.6(12) . . ?
C12 C7 C6 122.1(11) . . ?
F1 C8 C7 119.9(11) . . ?
F1 C8 C9 116.5(11) . . ?
C7 C8 C9 123.6(12) . . ?
F2 C9 C8 122.6(12) . . ?
F2 C9 C10 119.2(9) . . ?
C10 C9 C8 118.2(11) . . ?
F3 C10 C9 119.6(12) . . ?
F3 C10 C11 118.8(13) . . ?
C11 C10 C9 121.6(10) . . ?
F4 C11 C10 122.2(11) . . ?
F4 C11 C12 119.7(12) . . ?
C10 C11 C12 118.2(11) . . ?
F5 C12 C7 119.5(12) . . ?
F5 C12 C11 117.7(12) . . ?
C7 C12 C11 122.6(12) . . ?
C8A C7A C6 123.7(10) . . ?
C8A C7A C12A 115.7(10) . . ?
C12A C7A C6 120.1(10) . . ?
F1A C8A C7A 118.6(9) . . ?
F1A C8A C9A 118.1(10) . . ?
C7A C8A C9A 123.3(10) . . ?
F2A C9A C8A 121.1(11) . . ?
F2A C9A C10A 120.1(10) . . ?
C10A C9A C8A 118.7(10) . . ?
F3A C10A C9A 120.0(11) . . ?
F3A C10A C11A 118.6(11) . . ?
C9A C10A C11A 121.4(9) . . ?
F4A C11A C10A 120.9(9) . . ?
F4A C11A C12A 120.8(11) . . ?
C10A C11A C12A 118.2(10) . . ?
F5A C12A C7A 120.0(10) . . ?
F5A C12A C11A 117.4(11) . . ?
C11A C12A C7A 122.5(11) . . ?

loop_
_geom_bond_atom_site_label_1
_geom_bond_atom_site_label_2
_geom_bond_distance
_geom_bond_site_symmetry_2
_geom_bond_publ_flag
Cu1 N1 1.998(3) . ?
Cu1 N2 1.943(3) . ?
Cu1 N3 1.940(3) . ?
Cu1 N4 2.003(3) . ?
F6 C38 1.340(5) . ?
F7 C39 1.339(5) . ?
F8 C40 1.341(5) . ?
F9 C41 1.346(5) . ?
F10 C42 1.339(4) . ?
F11 C27 1.346(5) . ?
F12 C26 1.341(5) . ?
F13 C25 1.339(5) . ?
F14 C24 1.342(5) . ?
F15 C23 1.341(5) . ?
O1 C46 1.323(4) . ?
O1 C47 1.453(4) . ?
O2 C1 1.437(5) . ?
O2 C2 1.328(5) . ?
N1 C17 1.353(4) . ?
N1 C20 1.403(4) . ?
N2 C28 1.369(5) . ?
N2 C31 1.343(5) . ?
N3 C32 1.364(4) . ?
N3 C35 1.359(5) . ?
N4 C43 1.417(5) . ?
N4 C46 1.334(5) . ?
N5 H5 0.8800 . ?
N5 C13 1.366(4) . ?
N5 C16 1.367(4) . ?
N6 C2 1.304(5) . ?
N6 C5 1.416(5) . ?
C1 H1A 0.9800 . ?
C1 H1B 0.9800 . ?
C1 H1C 0.9800 . ?
C2 C3 1.449(6) . ?
C3 H3 0.9500 . ?
C3 C4 1.332(6) . ?
C4 H4 0.9500 . ?
C4 C5 1.456(5) . ?
C5 C6 1.358(5) . ?
C6 C13 1.434(5) . ?
C6 C7 1.459(16) . ?
C6 C7A 1.500(14) . ?
C13 C14 1.389(5) . ?
C14 H14 0.9500 . ?
C14 C15 1.405(5) . ?
C15 H15 0.9500 . ?
C15 C16 1.387(5) . ?
C16 C17 1.441(5) . ?
C17 C18 1.400(5) . ?
C18 H18 0.9500 . ?
C18 C19 1.367(5) . ?
C19 H19 0.9500 . ?
C19 C20 1.411(5) . ?
C20 C21 1.416(5) . ?
C21 C22 1.494(5) . ?
C21 C28 1.381(5) . ?
C22 C23 1.384(5) . ?
C22 C27 1.378(5) . ?
C23 C24 1.380(6) . ?
C24 C25 1.368(6) . ?
C25 C26 1.357(6) . ?
C26 C27 1.376(6) . ?
C28 C29 1.426(5) . ?
C29 H29 0.9500 . ?
C29 C30 1.364(5) . ?
C30 H30 0.9500 . ?
C30 C31 1.424(5) . ?
C31 C32 1.437(5) . ?
C32 C33 1.405(5) . ?
C33 H33 0.9500 . ?
C33 C34 1.384(5) . ?
C34 H34 0.9500 . ?
C34 C35 1.411(5) . ?
C35 C36 1.418(5) . ?
C36 C37 1.487(5) . ?
C36 C43 1.375(5) . ?
C37 C38 1.387(5) . ?
C37 C42 1.396(5) . ?
C38 C39 1.371(6) . ?
C39 C40 1.371(7) . ?
C40 C41 1.365(6) . ?
C41 C42 1.370(6) . ?
C43 C44 1.443(5) . ?
C44 H44 0.9500 . ?
C44 C45 1.348(5) . ?
C45 H45 0.9500 . ?
C45 C46 1.434(5) . ?
C47 H47A 0.9800 . ?
C47 H47B 0.9800 . ?
C47 H47C 0.9800 . ?
F1 C8 1.349(12) . ?
F2 C9 1.335(12) . ?
F3 C10 1.352(10) . ?
F4 C11 1.329(13) . ?
F5 C12 1.341(12) . ?
C7 C8 1.371(12) . ?
C7 C12 1.378(13) . ?
C8 C9 1.373(12) . ?
C9 C10 1.366(15) . ?
C10 C11 1.355(15) . ?
C11 C12 1.396(12) . ?
F1A C8A 1.332(11) . ?
F2A C9A 1.320(11) . ?
F3A C10A 1.356(9) . ?
F4A C11A 1.347(12) . ?
F5A C12A 1.342(11) . ?
C7A C8A 1.371(11) . ?
C7A C12A 1.391(11) . ?
C8A C9A 1.373(11) . ?
C9A C10A 1.360(14) . ?
C10A C11A 1.368(14) . ?
C11A C12A 1.386(11) . ?

loop_
_geom_torsion_atom_site_label_1
_geom_torsion_atom_site_label_2
_geom_torsion_atom_site_label_3
_geom_torsion_atom_site_label_4
_geom_torsion
_geom_torsion_site_symmetry_1
_geom_torsion_site_symmetry_2
_geom_torsion_site_symmetry_3
_geom_torsion_site_symmetry_4
_geom_torsion_publ_flag
Cu1 N1 C17 C16 -17.5(6) . . . . ?
Cu1 N1 C17 C18 164.6(3) . . . . ?
Cu1 N1 C20 C19 -166.2(3) . . . . ?
Cu1 N1 C20 C21 24.6(5) . . . . ?
Cu1 N2 C28 C21 -8.2(6) . . . . ?
Cu1 N2 C28 C29 177.8(3) . . . . ?
Cu1 N2 C31 C30 -179.1(2) . . . . ?
Cu1 N2 C31 C32 -1.0(4) . . . . ?
Cu1 N3 C32 C31 7.6(4) . . . . ?
Cu1 N3 C32 C33 -173.3(2) . . . . ?
Cu1 N3 C35 C34 170.9(3) . . . . ?
Cu1 N3 C35 C36 -14.9(6) . . . . ?
Cu1 N4 C43 C36 1.7(5) . . . . ?
Cu1 N4 C43 C44 179.3(2) . . . . ?
Cu1 N4 C46 O1 0.8(5) . . . . ?
Cu1 N4 C46 C45 -178.9(2) . . . . ?
F6 C38 C39 F7 0.6(7) . . . . ?
F6 C38 C39 C40 179.4(4) . . . . ?
F7 C39 C40 F8 -2.0(7) . . . . ?
F7 C39 C40 C41 178.2(4) . . . . ?
F8 C40 C41 F9 -1.0(7) . . . . ?
F8 C40 C41 C42 -179.3(4) . . . . ?
F9 C41 C42 F10 0.4(7) . . . . ?
F9 C41 C42 C37 -178.3(4) . . . . ?
F12 C26 C27 F11 -5.7(7) . . . . ?
F12 C26 C27 C22 176.8(4) . . . . ?
F13 C25 C26 F12 3.1(7) . . . . ?
F13 C25 C26 C27 -177.1(4) . . . . ?
F14 C24 C25 F13 -0.8(7) . . . . ?
F14 C24 C25 C26 178.6(4) . . . . ?
F15 C23 C24 F14 -0.2(6) . . . . ?
F15 C23 C24 C25 179.2(4) . . . . ?
O2 C2 C3 C4 178.9(5) . . . . ?
N1 C17 C18 C19 2.4(5) . . . . ?
N1 C20 C21 C22 172.8(4) . . . . ?
N1 C20 C21 C28 -1.2(7) . . . . ?
N2 C28 C29 C30 1.9(5) . . . . ?
N2 C31 C32 N3 -4.2(5) . . . . ?
N2 C31 C32 C33 177.1(4) . . . . ?
N3 C32 C33 C34 0.4(4) . . . . ?
N3 C35 C36 C37 -177.3(3) . . . . ?
N3 C35 C36 C43 -0.1(6) . . . . ?
N4 C43 C44 C45 -0.7(4) . . . . ?
N5 C13 C14 C15 1.4(5) . . . . ?
N5 C16 C17 N1 160.5(4) . . . . ?
N5 C16 C17 C18 -21.8(6) . . . . ?
N6 C2 C3 C4 -1.7(6) . . . . ?
N6 C5 C6 C13 2.1(7) . . . . ?
N6 C5 C6 C7 -173.1(8) . . . . ?
N6 C5 C6 C7A 176.9(7) . . . . ?
C1 O2 C2 N6 4.3(7) . . . . ?
C1 O2 C2 C3 -176.3(4) . . . . ?
C2 N6 C5 C4 0.2(5) . . . . ?
C2 N6 C5 C6 -178.9(4) . . . . ?
C2 C3 C4 C5 1.7(5) . . . . ?
C3 C4 C5 N6 -1.3(5) . . . . ?
C3 C4 C5 C6 177.8(4) . . . . ?
C4 C5 C6 C13 -176.8(4) . . . . ?
C4 C5 C6 C7 7.9(10) . . . . ?
C4 C5 C6 C7A -2.1(9) . . . . ?
C5 N6 C2 O2 -179.8(5) . . . . ?
C5 N6 C2 C3 0.9(5) . . . . ?
C5 C6 C13 N5 -2.9(7) . . . . ?
C5 C6 C13 C14 170.1(4) . . . . ?
C5 C6 C7 C8 103(3) . . . . ?
C5 C6 C7 C12 -78(3) . . . . ?
C5 C6 C7A C8A 101(2) . . . . ?
C5 C6 C7A C12A -71(2) . . . . ?
C6 C13 C14 C15 -172.4(4) . . . . ?
C6 C7 C8 F1 4(4) . . . . ?
C6 C7 C8 C9 -175(2) . . . . ?
C6 C7 C12 F5 3(4) . . . . ?
C6 C7 C12 C11 177(2) . . . . ?
C6 C7A C8A F1A 7(3) . . . . ?
C6 C7A C8A C9A -172(2) . . . . ?
C6 C7A C12A F5A -8(3) . . . . ?
C6 C7A C12A C11A 176.8(19) . . . . ?
C13 N5 C16 C15 2.4(5) . . . . ?
C13 N5 C16 C17 -178.1(3) . . . . ?
C13 C6 C7 C8 -73(3) . . . . ?
C13 C6 C7 C12 106(3) . . . . ?
C13 C6 C7A C8A -84(3) . . . . ?
C13 C6 C7A C12A 104(2) . . . . ?
C13 C14 C15 C16 0.0(5) . . . . ?
C14 C15 C16 N5 -1.4(5) . . . . ?
C14 C15 C16 C17 179.1(4) . . . . ?
C15 C16 C17 N1 -20.1(7) . . . . ?
C15 C16 C17 C18 157.6(5) . . . . ?
C16 N5 C13 C6 172.2(4) . . . . ?
C16 N5 C13 C14 -2.4(5) . . . . ?
C16 C17 C18 C19 -175.6(4) . . . . ?
C17 N1 C20 C19 3.2(4) . . . . ?
C17 N1 C20 C21 -166.0(4) . . . . ?
C17 C18 C19 C20 -0.3(5) . . . . ?
C18 C19 C20 N1 -1.8(5) . . . . ?
C18 C19 C20 C21 167.7(4) . . . . ?
C19 C20 C21 C22 5.1(6) . . . . ?
C19 C20 C21 C28 -168.9(4) . . . . ?
C20 N1 C17 C16 174.6(4) . . . . ?
C20 N1 C17 C18 -3.4(4) . . . . ?
C20 C21 C22 C23 70.2(5) . . . . ?
C20 C21 C22 C27 -106.4(5) . . . . ?
C20 C21 C28 N2 -8.4(6) . . . . ?
C20 C21 C28 C29 163.9(4) . . . . ?
C21 C22 C23 F15 4.4(6) . . . . ?
C21 C22 C23 C24 -173.8(4) . . . . ?
C21 C22 C27 F11 -0.9(6) . . . . ?
C21 C22 C27 C26 176.6(4) . . . . ?
C21 C28 C29 C30 -171.0(4) . . . . ?
C22 C21 C28 N2 177.8(3) . . . . ?
C22 C21 C28 C29 -9.9(7) . . . . ?
C22 C23 C24 F14 178.0(4) . . . . ?
C22 C23 C24 C25 -2.5(7) . . . . ?
C23 C22 C27 F11 -177.8(4) . . . . ?
C23 C22 C27 C26 -0.3(7) . . . . ?
C23 C24 C25 F13 179.7(4) . . . . ?
C23 C24 C25 C26 -0.9(7) . . . . ?
C24 C25 C26 F12 -176.2(4) . . . . ?
C24 C25 C26 C27 3.5(8) . . . . ?
C25 C26 C27 F11 174.6(4) . . . . ?
C25 C26 C27 C22 -2.9(8) . . . . ?
C27 C22 C23 F15 -178.7(4) . . . . ?
C27 C22 C23 C24 3.0(6) . . . . ?
C28 N2 C31 C30 0.0(4) . . . . ?
C28 N2 C31 C32 178.1(3) . . . . ?
C28 C21 C22 C23 -115.5(5) . . . . ?
C28 C21 C22 C27 67.9(5) . . . . ?
C28 C29 C30 C31 -1.9(5) . . . . ?
C29 C30 C31 N2 1.2(5) . . . . ?
C29 C30 C31 C32 -176.2(4) . . . . ?
C30 C31 C32 N3 173.2(4) . . . . ?
C30 C31 C32 C33 -5.5(8) . . . . ?
C31 N2 C28 C21 172.9(4) . . . . ?
C31 N2 C28 C29 -1.2(4) . . . . ?
C31 C32 C33 C34 179.2(4) . . . . ?
C32 N3 C35 C34 -1.7(4) . . . . ?
C32 N3 C35 C36 172.6(3) . . . . ?
C32 C33 C34 C35 -1.4(4) . . . . ?
C33 C34 C35 N3 1.9(4) . . . . ?
C33 C34 C35 C36 -171.4(4) . . . . ?
C34 C35 C36 C37 -4.6(6) . . . . ?
C34 C35 C36 C43 172.6(4) . . . . ?
C35 N3 C32 C31 -178.3(3) . . . . ?
C35 N3 C32 C33 0.8(4) . . . . ?
C35 C36 C37 C38 -112.8(5) . . . . ?
C35 C36 C37 C42 67.1(5) . . . . ?
C35 C36 C43 N4 5.9(6) . . . . ?
C35 C36 C43 C44 -171.4(4) . . . . ?
C36 C37 C38 F6 0.9(6) . . . . ?
C36 C37 C38 C39 -180.0(4) . . . . ?
C36 C37 C42 F10 1.1(6) . . . . ?
C36 C37 C42 C41 179.8(4) . . . . ?
C36 C43 C44 C45 177.0(4) . . . . ?
C37 C36 C43 N4 -176.9(3) . . . . ?
C37 C36 C43 C44 5.9(6) . . . . ?
C37 C38 C39 F7 -178.5(4) . . . . ?
C37 C38 C39 C40 0.2(7) . . . . ?
C38 C37 C42 F10 -179.0(4) . . . . ?
C38 C37 C42 C41 -0.3(7) . . . . ?
C38 C39 C40 F8 179.2(4) . . . . ?
C38 C39 C40 C41 -0.5(7) . . . . ?
C39 C40 C41 F9 178.7(4) . . . . ?
C39 C40 C41 C42 0.4(7) . . . . ?
C40 C41 C42 F10 178.7(4) . . . . ?
C40 C41 C42 C37 0.0(7) . . . . ?
C42 C37 C38 F6 -179.0(4) . . . . ?
C42 C37 C38 C39 0.1(7) . . . . ?
C43 N4 C46 O1 179.7(3) . . . . ?
C43 N4 C46 C45 -0.1(4) . . . . ?
C43 C36 C37 C38 69.8(5) . . . . ?
C43 C36 C37 C42 -110.3(5) . . . . ?
C43 C44 C45 C46 0.6(4) . . . . ?
C44 C45 C46 O1 180.0(4) . . . . ?
C44 C45 C46 N4 -0.3(4) . . . . ?
C46 N4 C43 C36 -177.2(4) . . . . ?
C46 N4 C43 C44 0.4(4) . . . . ?
C47 O1 C46 N4 167.4(3) . . . . ?
C47 O1 C46 C45 -12.9(5) . . . . ?
F1 C8 C9 F2 -3(2) . . . . ?
F1 C8 C9 C10 176.3(15) . . . . ?
F2 C9 C10 F3 0.0(19) . . . . ?
F2 C9 C10 C11 -179.1(14) . . . . ?
F3 C10 C11 F4 1(2) . . . . ?
F3 C10 C11 C12 -179.2(15) . . . . ?
F4 C11 C12 F5 -5(3) . . . . ?
F4 C11 C12 C7 -179(2) . . . . ?
C7 C6 C13 N5 172.5(8) . . . . ?
C7 C6 C13 C14 -14.5(10) . . . . ?
C7 C8 C9 F2 176(2) . . . . ?
C7 C8 C9 C10 -4(3) . . . . ?
C8 C7 C12 F5 -178(2) . . . . ?
C8 C7 C12 C11 -4(4) . . . . ?
C8 C9 C10 F3 -179.6(14) . . . . ?
C8 C9 C10 C11 1(2) . . . . ?
C9 C10 C11 F4 -179.8(14) . . . . ?
C9 C10 C11 C12 0(2) . . . . ?
C10 C11 C12 F5 175.6(17) . . . . ?
C10 C11 C12 C7 2(3) . . . . ?
C12 C7 C8 F1 -175(2) . . . . ?
C12 C7 C8 C9 5(4) . . . . ?
F1A C8A C9A F2A 0(2) . . . . ?
F1A C8A C9A C10A 177.8(13) . . . . ?
F2A C9A C10A F3A -2.0(17) . . . . ?
F2A C9A C10A C11A 179.2(12) . . . . ?
F3A C10A C11A F4A 0.0(18) . . . . ?
F3A C10A C11A C12A -176.3(13) . . . . ?
F4A C11A C12A F5A 3(2) . . . . ?
F4A C11A C12A C7A 178.2(18) . . . . ?
C7A C6 C13 N5 -177.7(7) . . . . ?
C7A C6 C13 C14 -4.7(9) . . . . ?
C7A C8A C9A F2A 179.5(18) . . . . ?
C7A C8A C9A C10A -3(2) . . . . ?
C8A C7A C12A F5A 179(2) . . . . ?
C8A C7A C12A C11A 4(3) . . . . ?
C8A C9A C10A F3A -179.7(12) . . . . ?
C8A C9A C10A C11A 1.5(19) . . . . ?
C9A C10A C11A F4A 178.8(12) . . . . ?
C9A C10A C11A C12A 2.5(19) . . . . ?
C10A C11A C12A F5A 179.3(15) . . . . ?
C10A C11A C12A C7A -6(3) . . . . ?
C12A C7A C8A F1A 179.3(19) . . . . ?
C12A C7A C8A C9A 0(3) . . . . ?
